data_7030360
loop_
_publ_author_name
'Garc\'ia-Monforte, M Angeles'
'Baya, Miguel'
'Betor\'e, M Pilar'
'Mart\'in, Antonio'
'Menj\'on, Babil'

_publ_section_title
;
 Mononuclear anionic AO2X3 compounds with non-VSEPR structure.
;
_journal_issue 20
_journal_name_full 'Dalton transactions (Cambridge, England : 2003)'
_journal_page_first 7615
_journal_page_last 7621
_journal_paper_doi 10.1039/c4dt00525b
_journal_volume 43
_journal_year 2014
_chemical_formula_sum 'C34.25 H36.5 Cl0.5 F15 Mo N O2'
_chemical_formula_weight 892.81
_chemical_name_systematic
; 
 ? 
;
_space_group_IT_number 2
_symmetry_cell_setting triclinic
_symmetry_space_group_name_Hall '-P 1'
_symmetry_space_group_name_H-M 'P -1'
_atom_sites_solution_hydrogens geom
_atom_sites_solution_primary direct
_atom_sites_solution_secondary difmap
_audit_creation_method SHELXL-97
_cell_angle_alpha 79.063(3)
_cell_angle_beta 84.902(3)
_cell_angle_gamma 83.183(3)
_cell_formula_units_Z 2
_cell_length_a 11.1922(3)
_cell_length_b 12.9530(4)
_cell_length_c 13.1007(5)
_cell_measurement_reflns_used 5548
_cell_measurement_temperature 100(2)
_cell_measurement_theta_max 28.8108
_cell_measurement_theta_min 4.1504
_cell_volume 1847.27(11)
_computing_cell_refinement
;
CrysAlis RED, Oxford Diffraction Ltd.,
Version 1.171.33.52 (release 06-11-2009 CrysAlis171 .NET)
(compiled Nov  6 2009,16:24:50)
;
_computing_data_collection
;
CrysAlis CCD, Oxford Diffraction Ltd.,
Version 1.171.33.52 (release 06-11-2009 CrysAlis171 .NET)
(compiled Nov  6 2009,16:24:50)
;
_computing_data_reduction
;
CrysAlis RED, Oxford Diffraction Ltd.,
Version 1.171.33.52 (release 06-11-2009 CrysAlis171 .NET)
(compiled Nov  6 2009,16:24:50)
;
_computing_structure_refinement 'SHELXL-97 (Sheldrick, 1997)'
_computing_structure_solution 'SHELXS-97 (Sheldrick, 1990)'
_diffrn_ambient_temperature 100(2)
_diffrn_detector_area_resol_mean 16.0655
_diffrn_measured_fraction_theta_full 0.995
_diffrn_measured_fraction_theta_max 0.995
_diffrn_measurement_details
;
  1 omega  -52.00   50.00   1.0000   20.0000
omega____ theta____ kappa____ phi______ frames
    -      -19.9615   77.0000 -150.0000 102

  2 omega   12.00   50.00   1.0000   20.0000
omega____ theta____ kappa____ phi______ frames
    -      -19.9615   77.0000 -120.0000 38

  3 omega  -49.00   42.00   1.0000   20.0000
omega____ theta____ kappa____ phi______ frames
    -      -19.9615   77.0000  120.0000 91

  4 omega  -11.00   35.00   1.0000   20.0000
omega____ theta____ kappa____ phi______ frames
    -       21.9928   77.0000   90.0000 46

  5 omega   64.00   89.00   1.0000   20.0000
omega____ theta____ kappa____ phi______ frames
    -       21.9928   77.0000    0.0000 25

  6 omega  -11.00   88.00   1.0000   20.0000
omega____ theta____ kappa____ phi______ frames
    -       21.9928   77.0000  -30.0000 99

  7 omega  -93.00   12.00   1.0000   20.0000
omega____ theta____ kappa____ phi______ frames
    -      -19.9615  -37.0000  150.0000 105

  8 omega  -91.00    4.00   1.0000   20.0000
omega____ theta____ kappa____ phi______ frames
    -      -19.9615  -57.0000   90.0000 95

  9 omega   -2.00   93.00   1.0000   20.0000
omega____ theta____ kappa____ phi______ frames
    -       21.9928   57.0000  -60.0000 95

 10 omega   34.00  102.00   1.0000   20.0000
omega____ theta____ kappa____ phi______ frames
    -       21.9928  179.0000 -180.0000 68

 11 omega   34.00  102.00   1.0000   20.0000
omega____ theta____ kappa____ phi______ frames
    -       21.9928  179.0000   90.0000 68

 12 omega  -25.00   67.00   1.0000   20.0000
omega____ theta____ kappa____ phi______ frames
    -       21.9928  -99.0000  -30.0000 92

;
_diffrn_measurement_device_type 'Xcalibur, Sapphire3'
_diffrn_measurement_method 'w scans'
_diffrn_orient_matrix_UB_11 0.0470706696
_diffrn_orient_matrix_UB_12 0.0211592287
_diffrn_orient_matrix_UB_13 -0.0346228705
_diffrn_orient_matrix_UB_21 0.0417529925
_diffrn_orient_matrix_UB_22 -0.0413209829
_diffrn_orient_matrix_UB_23 0.0233905485
_diffrn_orient_matrix_UB_31 -0.0113517875
_diffrn_orient_matrix_UB_32 -0.0313788581
_diffrn_orient_matrix_UB_33 -0.0361444239
_diffrn_radiation_monochromator graphite
_diffrn_radiation_source 'Enhance (Mo) X-ray Source'
_diffrn_radiation_type MoK\a
_diffrn_radiation_wavelength 0.71073
_diffrn_reflns_av_R_equivalents 0.1098
_diffrn_reflns_av_sigmaI/netI 0.1750
_diffrn_reflns_limit_h_max 13
_diffrn_reflns_limit_h_min -13
_diffrn_reflns_limit_k_max 15
_diffrn_reflns_limit_k_min -15
_diffrn_reflns_limit_l_max 15
_diffrn_reflns_limit_l_min -15
_diffrn_reflns_number 27884
_diffrn_reflns_theta_full 25.00
_diffrn_reflns_theta_max 25.50
_diffrn_reflns_theta_min 4.16
_exptl_absorpt_coefficient_mu 0.499
_exptl_absorpt_correction_T_max 0.9803
_exptl_absorpt_correction_T_min 0.8687
_exptl_absorpt_correction_type multi-scan
_exptl_absorpt_process_details
;
CrysAlis RED, Oxford Diffraction Ltd.,
Version 1.171.33.52 (release 06-11-2009 CrysAlis171 .NET)
(compiled Nov  6 2009,16:24:50)
Empirical absorption correction using spherical harmonics,
 implemented in SCALE3 ABSPACK scaling algorithm.
;
_exptl_crystal_colour colourless
_exptl_crystal_density_diffrn 1.605
_exptl_crystal_density_method 'not measured'
_exptl_crystal_description needle
_exptl_crystal_F_000 901
_exptl_crystal_size_max 0.29
_exptl_crystal_size_mid 0.09
_exptl_crystal_size_min 0.04
_refine_diff_density_max 0.867
_refine_diff_density_min -0.549
_refine_diff_density_rms 0.083
_refine_ls_extinction_method none
_refine_ls_goodness_of_fit_ref 0.875
_refine_ls_hydrogen_treatment constr
_refine_ls_matrix_type full
_refine_ls_number_parameters 502
_refine_ls_number_reflns 6848
_refine_ls_number_restraints 24
_refine_ls_restrained_S_all 0.913
_refine_ls_R_factor_all 0.1155
_refine_ls_R_factor_gt 0.0520
_refine_ls_shift/su_max 0.001
_refine_ls_shift/su_mean 0.000
_refine_ls_structure_factor_coef Fsqd
_refine_ls_weighting_details 'calc w=1/[\s^2^(Fo^2^)+(0.0200P)^2^+0.0000P] where P=(Fo^2^+2Fc^2^)/3'
_refine_ls_weighting_scheme calc
_refine_ls_wR_factor_gt 0.0742
_refine_ls_wR_factor_ref 0.0812
_reflns_number_gt 3474
_reflns_number_total 6848
_reflns_threshold_expression >2sigma(I)
_cod_data_source_file c4dt00525b2.cif
_cod_data_source_block amt684
_cod_original_cell_volume 1847.26(11)
_cod_original_sg_symbol_H-M P-1
_cod_original_formula_sum 'C34.25 H36.50 Cl0.50 F15 Mo N O2'
_cod_database_code 7030360

loop_
_symmetry_equiv_pos_as_xyz
'x, y, z'
'-x, -y, -z'

loop_
_atom_site_label
_atom_site_type_symbol
_atom_site_fract_x
_atom_site_fract_y
_atom_site_fract_z
_atom_site_U_iso_or_equiv
_atom_site_adp_type
_atom_site_occupancy
_atom_site_symmetry_multiplicity
_atom_site_calc_flag
_atom_site_refinement_flags
_atom_site_disorder_assembly
_atom_site_disorder_group
Mo Mo 0.71921(4) 0.22447(4) -0.21171(3) 0.02715(14) Uani 1 1 d . . .
F2 F 0.4754(2) 0.3302(2) -0.0990(2) 0.0540(9) Uani 1 1 d . . .
F3 F 0.4255(3) 0.3993(2) 0.0830(2) 0.0915(13) Uani 1 1 d . . .
F4 F 0.6053(4) 0.4178(3) 0.2010(3) 0.1138(15) Uani 1 1 d . . .
F5 F 0.8336(4) 0.3618(4) 0.1382(3) 0.1190(17) Uani 1 1 d . . .
F6 F 0.8879(3) 0.2883(3) -0.0371(2) 0.0668(10) Uani 1 1 d . . .
F8 F 0.8601(2) 0.4351(2) -0.2374(2) 0.0432(8) Uani 1 1 d . . .
F9 F 0.8167(3) 0.6393(2) -0.3277(2) 0.0672(10) Uani 1 1 d . . .
F10 F 0.6076(3) 0.7089(2) -0.4235(2) 0.0667(10) Uani 1 1 d . . .
F11 F 0.4422(2) 0.5720(2) -0.42466(19) 0.0464(8) Uani 1 1 d . . .
F12 F 0.4864(2) 0.3673(2) -0.33609(18) 0.0359(7) Uani 1 1 d . . .
F14 F 0.9074(2) 0.3010(2) -0.41027(19) 0.0411(8) Uani 1 1 d . . .
F15 F 0.9280(2) 0.2829(2) -0.6120(2) 0.0571(9) Uani 1 1 d . . .
F16 F 0.7585(2) 0.1911(2) -0.6916(2) 0.0572(9) Uani 1 1 d . . .
F17 F 0.5697(2) 0.1193(2) -0.5669(2) 0.0490(8) Uani 1 1 d . . .
F18 F 0.5414(2) 0.1421(2) -0.36919(18) 0.0372(7) Uani 1 1 d . . .
O1 O 0.6163(3) 0.1375(2) -0.1704(2) 0.0344(8) Uani 1 1 d . . .
O2 O 0.8631(2) 0.1721(2) -0.1917(2) 0.0327(9) Uani 1 1 d . . .
C1 C 0.6836(4) 0.3055(4) -0.0773(4) 0.0303(13) Uani 1 1 d . . .
C2 C 0.5686(5) 0.3380(4) -0.0420(4) 0.0409(14) Uani 1 1 d . . .
C3 C 0.5405(6) 0.3732(4) 0.0505(5) 0.0584(19) Uani 1 1 d . . .
C4 C 0.6317(9) 0.3811(5) 0.1111(5) 0.069(2) Uani 1 1 d . . .
C5 C 0.7457(7) 0.3519(5) 0.0791(5) 0.068(2) Uani 1 1 d . . .
C6 C 0.7695(5) 0.3152(4) -0.0127(4) 0.0429(16) Uani 1 1 d . . .
C7 C 0.6759(4) 0.3928(4) -0.2839(3) 0.0219(11) Uani 1 1 d . . .
C8 C 0.7536(4) 0.4667(4) -0.2845(4) 0.0329(13) Uani 1 1 d . . .
C9 C 0.7355(5) 0.5710(4) -0.3302(4) 0.0435(15) Uani 1 1 d . . .
C10 C 0.6295(5) 0.6063(5) -0.3774(4) 0.0457(16) Uani 1 1 d . . .
C11 C 0.5464(4) 0.5374(4) -0.3782(4) 0.0358(14) Uani 1 1 d . . .
C12 C 0.5709(4) 0.4330(4) -0.3324(3) 0.0285(12) Uani 1 1 d . . .
C13 C 0.7236(4) 0.2219(4) -0.3796(3) 0.0250(12) Uani 1 1 d . . .
C14 C 0.8197(4) 0.2558(4) -0.4465(4) 0.0319(13) Uani 1 1 d . . .
C15 C 0.8327(5) 0.2489(4) -0.5510(4) 0.0387(14) Uani 1 1 d . . .
C16 C 0.7467(5) 0.2029(4) -0.5904(4) 0.0385(15) Uani 1 1 d . . .
C17 C 0.6503(5) 0.1679(4) -0.5275(4) 0.0324(13) Uani 1 1 d . . .
C18 C 0.6400(4) 0.1788(4) -0.4252(4) 0.0298(13) Uani 1 1 d . . .
N N 0.2202(3) 0.1401(3) -0.1768(3) 0.0308(10) Uani 1 1 d . B .
C19 C 0.1557(4) 0.0976(4) -0.2559(4) 0.0456(15) Uani 1 1 d . . .
H19A H 0.1532 0.0206 -0.2317 0.055 Uiso 1 1 calc R . .
H19B H 0.0712 0.1307 -0.2557 0.055 Uiso 1 1 calc R . .
C20 C 0.2093(5) 0.1150(4) -0.3672(4) 0.0538(16) Uani 1 1 d . . .
H20A H 0.2930 0.0804 -0.3700 0.065 Uiso 1 1 calc R . .
H20B H 0.2115 0.1916 -0.3938 0.065 Uiso 1 1 calc R . .
C21 C 0.1333(6) 0.0688(4) -0.4350(5) 0.080(2) Uani 1 1 d . . .
H21A H 0.1297 -0.0074 -0.4067 0.096 Uiso 1 1 calc R . .
H21B H 0.0500 0.1043 -0.4324 0.096 Uiso 1 1 calc R . .
C22 C 0.1843(7) 0.0820(5) -0.5480(5) 0.117(3) Uani 1 1 d U . .
H22A H 0.1327 0.0518 -0.5888 0.175 Uiso 1 1 calc R . .
H22B H 0.2660 0.0454 -0.5512 0.175 Uiso 1 1 calc R . .
H22C H 0.1869 0.1574 -0.5767 0.175 Uiso 1 1 calc R . .
C23 C 0.3449(4) 0.0796(4) -0.1608(3) 0.0313(13) Uani 1 1 d . . .
H23A H 0.3895 0.0821 -0.2298 0.038 Uiso 1 1 calc R . .
H23B H 0.3891 0.1171 -0.1194 0.038 Uiso 1 1 calc R . .
C24 C 0.3473(4) -0.0347(4) -0.1073(4) 0.0372(14) Uani 1 1 d . . .
H24A H 0.2999 -0.0732 -0.1451 0.045 Uiso 1 1 calc R . .
H24B H 0.3108 -0.0389 -0.0352 0.045 Uiso 1 1 calc R . .
C25 C 0.4789(4) -0.0858(4) -0.1054(3) 0.0316(13) Uani 1 1 d . . .
H25A H 0.5302 -0.0352 -0.0879 0.038 Uiso 1 1 calc R . .
H25B H 0.4837 -0.1492 -0.0496 0.038 Uiso 1 1 calc R . .
C26 C 0.5286(4) -0.1177(4) -0.2076(4) 0.0471(15) Uani 1 1 d . . .
H26A H 0.6122 -0.1494 -0.2012 0.071 Uiso 1 1 calc R . .
H26B H 0.5260 -0.0552 -0.2631 0.071 Uiso 1 1 calc R . .
H26C H 0.4797 -0.1693 -0.2247 0.071 Uiso 1 1 calc R . .
C27 C 0.2401(4) 0.2537(4) -0.2164(3) 0.0328(13) Uani 1 1 d . . .
H27A H 0.2893 0.2580 -0.2834 0.039 Uiso 1 1 calc R . .
H27B H 0.2879 0.2769 -0.1665 0.039 Uiso 1 1 calc R . .
C28 C 0.1268(4) 0.3316(4) -0.2333(4) 0.0425(15) Uani 1 1 d . . .
H28A H 0.0709 0.3030 -0.2727 0.051 Uiso 1 1 calc R . .
H28B H 0.0855 0.3400 -0.1649 0.051 Uiso 1 1 calc R . .
C29 C 0.1570(4) 0.4378(4) -0.2922(5) 0.0518(16) Uani 1 1 d . . .
H29A H 0.2267 0.4581 -0.2619 0.062 Uiso 1 1 calc R . .
H29B H 0.0876 0.4910 -0.2830 0.062 Uiso 1 1 calc R . .
C30 C 0.1869(5) 0.4405(4) -0.4081(5) 0.0621(18) Uani 1 1 d . . .
H30A H 0.2074 0.5111 -0.4413 0.093 Uiso 1 1 calc R . .
H30B H 0.1170 0.4238 -0.4396 0.093 Uiso 1 1 calc R . .
H30C H 0.2557 0.3882 -0.4181 0.093 Uiso 1 1 calc R . .
C31 C 0.1410(4) 0.1265(4) -0.0760(4) 0.0597(18) Uani 1 1 d D . .
H31A H 0.0637 0.1704 -0.0906 0.072 Uiso 1 1 calc R A 1
H31B H 0.1228 0.0519 -0.0606 0.072 Uiso 1 1 calc R A 1
C32 C 0.1808(12) 0.1512(15) 0.0236(6) 0.0795(19) Uani 0.50 1 d PD B 1
H32A H 0.1834 0.2281 0.0187 0.095 Uiso 0.50 1 calc PR B 1
H32B H 0.2611 0.1139 0.0402 0.095 Uiso 0.50 1 calc PR B 1
C33 C 0.0817(10) 0.1095(10) 0.1053(6) 0.0795(19) Uani 0.50 1 d PD B 1
H33A H 0.0008 0.1385 0.0819 0.095 Uiso 0.50 1 calc PR B 1
H33B H 0.0872 0.0314 0.1164 0.095 Uiso 0.50 1 calc PR B 1
C34 C 0.1034(11) 0.1465(10) 0.2064(6) 0.0795(19) Uani 0.50 1 d PD B 1
H34A H 0.0428 0.1214 0.2613 0.119 Uiso 0.50 1 calc PR B 1
H34B H 0.0973 0.2239 0.1942 0.119 Uiso 0.50 1 calc PR B 1
H34C H 0.1841 0.1177 0.2280 0.119 Uiso 0.50 1 calc PR B 1
C32' C 0.1985(11) 0.1736(14) 0.0043(7) 0.0795(19) Uani 0.50 1 d PD B 2
H32C H 0.2686 0.1238 0.0285 0.095 Uiso 0.50 1 calc PR B 2
H32D H 0.2306 0.2396 -0.0329 0.095 Uiso 0.50 1 calc PR B 2
C33' C 0.1233(11) 0.1999(8) 0.1013(6) 0.0795(19) Uani 0.50 1 d PD B 2
H33C H 0.1749 0.2266 0.1460 0.095 Uiso 0.50 1 calc PR B 2
H33D H 0.0576 0.2562 0.0802 0.095 Uiso 0.50 1 calc PR B 2
C34' C 0.0697(11) 0.1030(9) 0.1625(8) 0.0795(19) Uani 0.50 1 d PD B 2
H34D H 0.0164 0.1227 0.2208 0.119 Uiso 0.50 1 calc PR B 2
H34E H 0.1347 0.0500 0.1895 0.119 Uiso 0.50 1 calc PR B 2
H34F H 0.0233 0.0736 0.1169 0.119 Uiso 0.50 1 calc PR B 2
Cl1 Cl 0.0475(4) 0.4807(5) 0.0115(4) 0.0453(16) Uani 0.25 1 d PD . .
Cl2 Cl -0.1921(4) 0.5822(4) -0.0411(4) 0.0386(13) Uani 0.25 1 d PD . .
C35 C -0.0397(9) 0.5683(13) -0.0762(10) 0.023(5) Uani 0.25 1 d PDU . .
H35A H -0.0095 0.6386 -0.0859 0.028 Uiso 0.25 1 calc PR . .
H35B H -0.0280 0.5447 -0.1443 0.028 Uiso 0.25 1 calc PR . .

loop_
_atom_site_aniso_label
_atom_site_aniso_U_11
_atom_site_aniso_U_22
_atom_site_aniso_U_33
_atom_site_aniso_U_23
_atom_site_aniso_U_13
_atom_site_aniso_U_12
Mo 0.0220(3) 0.0284(3) 0.0278(3) 0.0018(2) -0.00517(19) 0.0019(2)
F2 0.0316(19) 0.057(2) 0.060(2) 0.0069(17) 0.0089(16) 0.0121(15)
F3 0.102(3) 0.059(3) 0.087(3) 0.001(2) 0.059(2) 0.024(2)
F4 0.182(4) 0.114(4) 0.051(3) -0.044(2) 0.042(3) -0.029(3)
F5 0.135(4) 0.183(5) 0.060(3) -0.060(3) -0.027(3) -0.027(3)
F6 0.047(2) 0.105(3) 0.053(2) -0.027(2) -0.0236(17) 0.004(2)
F8 0.0292(18) 0.038(2) 0.060(2) -0.0005(15) -0.0096(15) -0.0022(14)
F9 0.049(2) 0.032(2) 0.114(3) 0.0097(19) -0.0101(19) -0.0112(17)
F10 0.059(2) 0.032(2) 0.090(2) 0.0271(18) -0.0007(17) 0.0109(16)
F11 0.0302(17) 0.051(2) 0.0466(18) 0.0088(15) -0.0086(14) 0.0178(14)
F12 0.0232(16) 0.037(2) 0.0420(18) 0.0060(14) -0.0053(13) -0.0007(14)
F14 0.0272(17) 0.050(2) 0.0424(18) 0.0011(15) 0.0001(14) -0.0063(15)
F15 0.043(2) 0.077(3) 0.039(2) 0.0054(17) 0.0135(16) 0.0067(17)
F16 0.068(2) 0.071(3) 0.0251(19) -0.0069(16) -0.0056(15) 0.0245(17)
F17 0.059(2) 0.050(2) 0.0410(19) -0.0145(16) -0.0196(16) 0.0026(17)
F18 0.0359(18) 0.047(2) 0.0304(17) -0.0051(14) -0.0043(14) -0.0145(15)
O1 0.037(2) 0.032(2) 0.032(2) 0.0065(16) -0.0031(16) -0.0162(17)
O2 0.0212(19) 0.034(2) 0.040(2) -0.0046(17) -0.0050(15) 0.0103(15)
C1 0.025(3) 0.027(3) 0.032(3) 0.009(2) 0.003(3) 0.000(2)
C2 0.040(4) 0.035(4) 0.040(4) 0.008(3) 0.003(3) -0.001(3)
C3 0.077(5) 0.032(4) 0.051(5) -0.002(3) 0.049(4) 0.008(3)
C4 0.122(7) 0.051(5) 0.034(5) -0.015(3) 0.022(5) -0.015(5)
C5 0.080(6) 0.084(6) 0.048(5) -0.023(4) -0.009(4) -0.013(4)
C6 0.040(4) 0.062(5) 0.029(4) -0.015(3) 0.005(3) -0.006(3)
C7 0.014(3) 0.028(3) 0.019(3) 0.004(2) 0.004(2) 0.000(2)
C8 0.015(3) 0.038(4) 0.039(3) 0.002(3) -0.002(2) 0.006(3)
C9 0.030(4) 0.025(4) 0.071(4) 0.004(3) 0.001(3) -0.006(3)
C10 0.030(4) 0.033(4) 0.055(4) 0.025(3) 0.006(3) 0.017(3)
C11 0.016(3) 0.041(4) 0.040(3) 0.013(3) -0.004(2) 0.008(3)
C12 0.021(3) 0.030(4) 0.031(3) 0.001(3) 0.000(2) -0.003(3)
C13 0.016(3) 0.024(3) 0.032(3) 0.000(2) -0.002(2) 0.002(2)
C14 0.025(3) 0.025(3) 0.043(4) 0.002(3) -0.007(3) 0.000(3)
C15 0.028(4) 0.041(4) 0.038(4) 0.004(3) 0.009(3) 0.009(3)
C16 0.050(4) 0.041(4) 0.018(3) -0.004(3) 0.000(3) 0.020(3)
C17 0.039(4) 0.030(4) 0.030(3) -0.008(3) -0.016(3) 0.005(3)
C18 0.021(3) 0.027(3) 0.039(4) -0.003(3) -0.001(3) 0.002(2)
N 0.014(2) 0.039(3) 0.035(3) 0.004(2) 0.0014(19) -0.002(2)
C19 0.027(3) 0.032(4) 0.076(5) 0.000(3) -0.022(3) -0.001(3)
C20 0.055(4) 0.051(4) 0.057(4) -0.012(3) -0.023(3) 0.005(3)
C21 0.103(6) 0.030(4) 0.112(6) -0.025(4) -0.048(5) 0.022(4)
C22 0.180(6) 0.093(5) 0.088(5) -0.031(4) -0.067(4) 0.007(4)
C23 0.013(3) 0.039(4) 0.039(3) -0.005(3) -0.003(2) 0.006(2)
C24 0.034(3) 0.040(4) 0.032(3) 0.006(3) -0.004(2) -0.002(3)
C25 0.028(3) 0.030(3) 0.029(3) 0.012(2) -0.007(2) 0.003(2)
C26 0.049(4) 0.048(4) 0.043(4) -0.012(3) -0.013(3) 0.012(3)
C27 0.031(3) 0.029(4) 0.038(3) -0.007(3) -0.011(2) 0.004(3)
C28 0.034(3) 0.041(4) 0.049(4) -0.004(3) -0.008(3) 0.005(3)
C29 0.034(4) 0.031(4) 0.094(5) -0.017(4) -0.023(3) 0.006(3)
C30 0.045(4) 0.044(4) 0.084(5) 0.022(3) -0.007(3) -0.003(3)
C31 0.029(3) 0.075(5) 0.053(4) 0.021(3) 0.019(3) 0.017(3)
C32 0.079(4) 0.108(6) 0.033(4) 0.005(4) 0.020(3) 0.015(3)
C33 0.079(4) 0.108(6) 0.033(4) 0.005(4) 0.020(3) 0.015(3)
C34 0.079(4) 0.108(6) 0.033(4) 0.005(4) 0.020(3) 0.015(3)
C32' 0.079(4) 0.108(6) 0.033(4) 0.005(4) 0.020(3) 0.015(3)
C33' 0.079(4) 0.108(6) 0.033(4) 0.005(4) 0.020(3) 0.015(3)
C34' 0.079(4) 0.108(6) 0.033(4) 0.005(4) 0.020(3) 0.015(3)
Cl1 0.048(5) 0.035(4) 0.052(4) 0.005(3) -0.002(3) -0.021(3)
Cl2 0.035(3) 0.029(3) 0.054(4) -0.011(3) 0.002(3) -0.010(3)
C35 0.023(7) 0.024(8) 0.027(7) -0.012(6) -0.002(6) -0.007(6)

loop_
_atom_type_symbol
_atom_type_description
_atom_type_scat_dispersion_real
_atom_type_scat_dispersion_imag
_atom_type_scat_source
C C 0.0033 0.0016 'International Tables Vol C Tables 4.2.6.8 and 6.1.1.4'
H H 0.0000 0.0000 'International Tables Vol C Tables 4.2.6.8 and 6.1.1.4'
N N 0.0061 0.0033 'International Tables Vol C Tables 4.2.6.8 and 6.1.1.4'
O O 0.0106 0.0060 'International Tables Vol C Tables 4.2.6.8 and 6.1.1.4'
F F 0.0171 0.0103 'International Tables Vol C Tables 4.2.6.8 and 6.1.1.4'
Cl Cl 0.1484 0.1585 'International Tables Vol C Tables 4.2.6.8 and 6.1.1.4'
Mo Mo -1.6832 0.6857 'International Tables Vol C Tables 4.2.6.8 and 6.1.1.4'

loop_
_geom_angle_atom_site_label_1
_geom_angle_atom_site_label_2
_geom_angle_atom_site_label_3
_geom_angle
_geom_angle_site_symmetry_1
_geom_angle_site_symmetry_3
O1 Mo O2 113.61(15) . .
O1 Mo C1 95.04(16) . .
O2 Mo C1 99.13(16) . .
O1 Mo C13 98.02(16) . .
O2 Mo C13 97.96(15) . .
C1 Mo C13 152.18(16) . .
O1 Mo C7 124.85(15) . .
O2 Mo C7 121.54(15) . .
C1 Mo C7 76.38(16) . .
C13 Mo C7 75.99(15) . .
C6 C1 C2 113.2(5) . .
C6 C1 Mo 124.0(4) . .
C2 C1 Mo 122.1(4) . .
F2 C2 C3 117.3(5) . .
F2 C2 C1 118.5(5) . .
C3 C2 C1 124.2(5) . .
F3 C3 C4 119.6(7) . .
F3 C3 C2 121.2(7) . .
C4 C3 C2 119.2(6) . .
C5 C4 F4 121.5(8) . .
C5 C4 C3 118.8(6) . .
F4 C4 C3 119.7(7) . .
F5 C5 C4 118.1(7) . .
F5 C5 C6 121.9(7) . .
C4 C5 C6 120.0(6) . .
F6 C6 C1 120.8(5) . .
F6 C6 C5 114.8(6) . .
C1 C6 C5 124.4(6) . .
C8 C7 C12 113.8(5) . .
C8 C7 Mo 121.7(3) . .
C12 C7 Mo 124.5(4) . .
C7 C8 C9 125.3(5) . .
C7 C8 F8 118.4(5) . .
C9 C8 F8 116.3(5) . .
F9 C9 C8 121.9(5) . .
F9 C9 C10 119.9(5) . .
C8 C9 C10 118.2(5) . .
F10 C10 C11 119.9(5) . .
F10 C10 C9 120.3(6) . .
C11 C10 C9 119.8(5) . .
F11 C11 C10 119.8(5) . .
F11 C11 C12 121.0(5) . .
C10 C11 C12 119.2(5) . .
F12 C12 C11 117.1(4) . .
F12 C12 C7 119.2(4) . .
C11 C12 C7 123.7(5) . .
C18 C13 C14 114.5(4) . .
C18 C13 Mo 124.2(4) . .
C14 C13 Mo 121.0(4) . .
F14 C14 C15 116.3(5) . .
F14 C14 C13 119.7(5) . .
C15 C14 C13 124.0(5) . .
F15 C15 C16 120.6(5) . .
F15 C15 C14 121.3(5) . .
C16 C15 C14 118.1(5) . .
F16 C16 C17 120.0(5) . .
F16 C16 C15 119.9(5) . .
C17 C16 C15 120.1(5) . .
F17 C17 C18 121.4(5) . .
F17 C17 C16 119.0(5) . .
C18 C17 C16 119.6(5) . .
F18 C18 C17 115.3(5) . .
F18 C18 C13 121.0(4) . .
C17 C18 C13 123.7(5) . .
C27 N C31 111.9(4) . .
C27 N C23 106.6(3) . .
C31 N C23 110.8(3) . .
C27 N C19 110.3(3) . .
C31 N C19 106.6(4) . .
C23 N C19 110.8(3) . .
C20 C19 N 116.7(4) . .
C19 C20 C21 109.6(5) . .
C22 C21 C20 112.1(6) . .
C24 C23 N 116.3(4) . .
C23 C24 C25 109.4(4) . .
C26 C25 C24 113.6(4) . .
N C27 C28 116.3(4) . .
C29 C28 C27 111.4(4) . .
C28 C29 C30 113.7(4) . .
C32 C31 N 121.9(5) . .
C32 C31 C32' 15.3(8) . .
N C31 C32' 108.7(5) . .
C31 C32 C33 102.5(5) . .
C34 C33 C32 106.2(6) . .
C33' C32' C31 120.1(6) . .
C34' C33' C32' 110.7(6) . .
C35 Cl1 Cl1 109.2(9) 2_565 2_565
C35 Cl1 C35 140.8(6) 2_565 .
Cl1 Cl1 C35 31.6(5) 2_565 .
C35 Cl1 Cl2 71.7(7) 2_565 2_565
Cl1 Cl1 Cl2 176.9(8) 2_565 2_565
C35 Cl1 Cl2 147.4(5) . 2_565
C35 Cl2 Cl1 32.0(4) . 2_565
Cl2 C35 Cl1 115.4(7) . .

loop_
_geom_bond_atom_site_label_1
_geom_bond_atom_site_label_2
_geom_bond_distance
_geom_bond_site_symmetry_2
Mo O1 1.689(3) .
Mo O2 1.694(3) .
Mo C1 2.199(5) .
Mo C13 2.202(4) .
Mo C7 2.221(4) .
F2 C2 1.361(5) .
F3 C3 1.344(6) .
F4 C4 1.349(6) .
F5 C5 1.337(6) .
F6 C6 1.355(5) .
F8 C8 1.374(5) .
F9 C9 1.348(5) .
F10 C10 1.356(5) .
F11 C11 1.353(5) .
F12 C12 1.355(5) .
F14 C14 1.361(5) .
F15 C15 1.341(5) .
F16 C16 1.357(5) .
F17 C17 1.348(5) .
F18 C18 1.352(5) .
C1 C6 1.368(6) .
C1 C2 1.374(6) .
C2 C3 1.372(7) .
C3 C4 1.371(8) .
C4 C5 1.340(8) .
C5 C6 1.369(7) .
C7 C8 1.366(6) .
C7 C12 1.385(5) .
C8 C9 1.369(6) .
C9 C10 1.375(6) .
C10 C11 1.365(7) .
C11 C12 1.377(6) .
C13 C18 1.376(6) .
C13 C14 1.385(6) .
C14 C15 1.384(6) .
C15 C16 1.374(7) .
C16 C17 1.367(6) .
C17 C18 1.367(6) .
N C27 1.501(5) .
N C31 1.517(5) .
N C23 1.528(5) .
N C19 1.531(5) .
C19 C20 1.513(6) .
C20 C21 1.525(6) .
C21 C22 1.523(8) .
C23 C24 1.511(6) .
C24 C25 1.541(5) .
C25 C26 1.516(5) .
C27 C28 1.528(5) .
C28 C29 1.504(6) .
C29 C30 1.520(6) .
C31 C32 1.517(5) .
C31 C32' 1.533(5) .
C32 C33 1.542(5) .
C33 C34 1.539(5) .
C32' C33' 1.532(5) .
C33' C34' 1.512(5) .
Cl1 C35 0.961(13) 2_565
Cl1 Cl1 1.159(9) 2_565
Cl1 C35 1.732(9) .
Cl1 Cl2 1.764(7) 2_565
Cl2 C35 1.724(9) .
Cl2 Cl1 1.764(7) 2_565
